data_4314223
loop_
_publ_author_name
'Alessia Bacchi'
'Mauro Carcelli'
'Corrado Pelizzi'
'Giancarlo Pelizzi'
'Paolo Pelagatti'
'Dominga Rogolino'
'Matteo Tegoni'
'Cristiano Viappiani'

_publ_section_title
;
 Synthesis and Spectroscopic and Structural Characterization of Two Novel
 Photoactivatable Ca2+ Compounds
;
_journal_name_full 'Inorganic Chemistry'
_journal_page_first 5871
_journal_page_last 5879
_journal_paper_doi 10.1021/ic034059t
_journal_volume 42
_journal_year 2003
_chemical_formula_sum 'C24 H30 Ca2 N2 O20'
_chemical_formula_weight 746.66
_chemical_name_systematic
;
   ?
;
_space_group_IT_number 2
_symmetry_cell_setting triclinic
_symmetry_space_group_name_Hall '-P 1'
_symmetry_space_group_name_H-M 'P -1'
_atom_sites_solution_hydrogens mixed
_atom_sites_solution_primary direct
_atom_sites_solution_secondary difmap
_audit_creation_method SHELXL-97
_cell_angle_alpha 91.168(2)
_cell_angle_beta 94.070(2)
_cell_angle_gamma 105.891(2)
_cell_formula_units_Z 2
_cell_length_a 8.3513(9)
_cell_length_b 11.9930(10)
_cell_length_c 16.433(2)
_cell_measurement_reflns_used 282
_cell_measurement_temperature 293(2)
_cell_measurement_theta_max 18
_cell_measurement_theta_min 5
_cell_volume 1577.6(3)
_computing_structure_refinement 'SHELXL-97 (Sheldrick, 1997)'
_computing_structure_solution 'SIR97 (Altomare et al., 1997)'
_diffrn_ambient_temperature 293(2)
_diffrn_detector_area_resol_mean 8.2
_diffrn_measured_fraction_theta_full 0.966
_diffrn_measured_fraction_theta_max 0.966
_diffrn_measurement_device_type 'Bruker AXS CCD diffractometer'
_diffrn_measurement_method '\w scan'
_diffrn_radiation_monochromator graphite
_diffrn_radiation_source 'fine-focus sealed tube'
_diffrn_radiation_type MoK\a
_diffrn_radiation_wavelength 0.71069
_diffrn_reflns_av_R_equivalents 0.0169
_diffrn_reflns_av_sigmaI/netI 0.0327
_diffrn_reflns_limit_h_max 9
_diffrn_reflns_limit_h_min -10
_diffrn_reflns_limit_k_max 14
_diffrn_reflns_limit_k_min -14
_diffrn_reflns_limit_l_max 20
_diffrn_reflns_limit_l_min -20
_diffrn_reflns_number 9032
_diffrn_reflns_theta_full 26.40
_diffrn_reflns_theta_max 26.40
_diffrn_reflns_theta_min 1.77
_diffrn_standards_decay_% 0
_exptl_absorpt_coefficient_mu 0.452
_exptl_absorpt_correction_T_max 1.000
_exptl_absorpt_correction_T_min 0.851
_exptl_absorpt_correction_type 'symmetry-related measurements(SAINT-SADABS procedure)'
_exptl_crystal_colour colorless
_exptl_crystal_density_diffrn 1.572
_exptl_crystal_density_method 'not measured'
_exptl_crystal_description prism
_exptl_crystal_F_000 776
_exptl_crystal_size_max 0.6
_exptl_crystal_size_mid 0.6
_exptl_crystal_size_min 0.4
_refine_diff_density_max 0.509
_refine_diff_density_min -0.368
_refine_diff_density_rms 0.056
_refine_ls_extinction_method none
_refine_ls_goodness_of_fit_ref 1.038
_refine_ls_hydrogen_treatment mixed
_refine_ls_matrix_type full
_refine_ls_number_parameters 494
_refine_ls_number_reflns 6258
_refine_ls_number_restraints 15
_refine_ls_restrained_S_all 1.041
_refine_ls_R_factor_all 0.0560
_refine_ls_R_factor_gt 0.0411
_refine_ls_shift/su_max 0.060
_refine_ls_shift/su_mean 0.003
_refine_ls_structure_factor_coef Fsqd
_refine_ls_weighting_details 'calc w=1/[\s^2^(Fo^2^)+(0.0768P)^2^+0.0068P] where P=(Fo^2^+2Fc^2^)/3'
_refine_ls_weighting_scheme calc
_refine_ls_wR_factor_gt 0.1143
_refine_ls_wR_factor_ref 0.1234
_reflns_number_gt 4774
_reflns_number_total 6258
_reflns_threshold_expression >2sigma(I)
_cod_data_source_file ic034059t_1.cif
_cod_data_source_block Ca(1)
_cod_database_code 4314223

loop_
_symmetry_equiv_pos_as_xyz
'x, y, z'
'-x, -y, -z'

loop_
_atom_site_label
_atom_site_type_symbol
_atom_site_fract_x
_atom_site_fract_y
_atom_site_fract_z
_atom_site_U_iso_or_equiv
_atom_site_adp_type
_atom_site_occupancy
_atom_site_symmetry_multiplicity
_atom_site_calc_flag
_atom_site_refinement_flags
_atom_site_disorder_assembly
_atom_site_disorder_group
Ca1 Ca 0.70597(5) 0.16594(4) 0.62528(3) 0.03165(13) Uani 1 1 d D . .
Ca2 Ca 0.95880(5) 0.21127(4) 0.44611(3) 0.03095(13) Uani 1 1 d D . .
N1 N 0.7932(4) 0.1301(2) 1.01216(15) 0.0614(7) Uani 1 1 d . . .
N2 N 0.9974(4) 0.4098(2) 0.08794(14) 0.0606(7) Uani 1 1 d . . .
O1 O 0.8829(3) 0.1210(3) 0.95928(15) 0.0851(8) Uani 1 1 d . . .
O2 O 0.8331(4) 0.1250(3) 1.08444(14) 0.1087(10) Uani 1 1 d . . .
O3 O 0.55736(18) 0.11829(13) 0.76054(8) 0.0326(3) Uani 1 1 d . . .
O4 O 0.4424(2) 0.02755(15) 0.61377(9) 0.0421(4) Uani 1 1 d . . .
O5 O 0.2541(2) -0.12054(15) 0.66311(10) 0.0439(4) Uani 1 1 d . . .
O6 O 0.86682(19) 0.26881(15) 0.74658(10) 0.0399(4) Uani 1 1 d . . .
O7 O 0.9983(2) 0.23561(17) 0.61167(12) 0.0511(5) Uani 1 1 d . B .
O8 O 1.2532(3) 0.2839(3) 0.67301(19) 0.1139(11) Uani 1 1 d . B .
O9 O 0.9719(4) 0.3768(2) 0.01541(13) 0.0917(9) Uani 1 1 d . . .
O10 O 0.8901(3) 0.4304(2) 0.12803(14) 0.0784(7) Uani 1 1 d . . .
O12 O 0.7579(2) 0.29258(15) 0.50275(10) 0.0471(4) Uani 1 1 d . B .
O14 O 1.10064(19) 0.25839(13) 0.31263(9) 0.0337(3) Uani 1 1 d . B .
O15 O 1.0942(2) 0.07821(14) 0.40071(9) 0.0409(4) Uani 1 1 d . B .
O16 O 1.1966(2) -0.01015(14) 0.30439(9) 0.0408(4) Uani 1 1 d . . .
O17 O 0.7723(2) 0.05823(13) 0.51265(9) 0.0326(3) Uani 1 1 d D B .
O18 O 0.5725(3) 0.31397(19) 0.64563(14) 0.0604(5) Uani 1 1 d D . .
O19 O 1.2384(3) 0.3197(2) 0.49293(13) 0.0753(7) Uani 1 1 d D B .
O20 O -0.4669(8) -0.2479(6) 0.6288(4) 0.095(2) Uani 0.421(3) 1 d P . .
C1 C 0.5726(3) 0.1588(2) 0.90802(14) 0.0397(5) Uani 1 1 d . . .
C2 C 0.4192(3) 0.1824(3) 0.89529(17) 0.0533(7) Uani 1 1 d . B .
H2 H 0.3782 0.1899 0.8422 0.064 Uiso 1 1 calc R . .
C3 C 0.3254(4) 0.1952(3) 0.9591(2) 0.0730(9) Uani 1 1 d . . .
H3 H 0.2213 0.2081 0.9483 0.088 Uiso 1 1 calc R B .
C4 C 0.3853(5) 0.1889(3) 1.0387(2) 0.0803(11) Uani 1 1 d . B .
H4 H 0.3224 0.1980 1.0816 0.096 Uiso 1 1 calc R . .
C5 C 0.5381(5) 0.1692(3) 1.05403(17) 0.0701(9) Uani 1 1 d . . .
H5 H 0.5803 0.1663 1.1076 0.084 Uiso 1 1 calc R B .
C6 C 0.6314(4) 0.1532(2) 0.98962(15) 0.0491(6) Uani 1 1 d . B .
C7 C 0.6679(3) 0.1491(2) 0.83327(13) 0.0349(5) Uani 1 1 d . B .
H7 H 0.7338 0.0934 0.8417 0.042 Uiso 1 1 calc R . .
C8 C 0.7806(3) 0.2694(2) 0.81861(14) 0.0399(5) Uani 1 1 d . B .
H8A H 0.7135 0.3237 0.8132 0.048 Uiso 1 1 calc R . .
H8B H 0.8612 0.2953 0.8653 0.048 Uiso 1 1 calc R . .
C9 C 1.0324(3) 0.2586(3) 0.75737(17) 0.0497(6) Uani 1 1 d . B .
H9A H 1.0330 0.1870 0.7836 0.060 Uiso 1 1 calc R . .
H9B H 1.1023 0.3231 0.7915 0.060 Uiso 1 1 calc R . .
C10 C 1.0985(3) 0.2591(3) 0.6724(2) 0.0547(7) Uani 1 1 d . . .
C11 C 0.4559(3) 0.0008(2) 0.75699(13) 0.0384(5) Uani 1 1 d . B .
H11A H 0.3695 -0.0075 0.7947 0.046 Uiso 1 1 calc R . .
H11B H 0.5239 -0.0501 0.7731 0.046 Uiso 1 1 calc R . .
C12 C 0.3760(3) -0.0334(2) 0.67074(13) 0.0342(5) Uani 1 1 d . B .
C13 C 1.1910(3) 0.3974(2) 0.20730(14) 0.0378(5) Uani 1 1 d . B .
C14 C 1.3557(4) 0.4211(3) 0.23901(18) 0.0548(7) Uani 1 1 d . . .
H14 H 1.3780 0.4017 0.2923 0.066 Uiso 1 1 calc R . .
C15 C 1.4881(4) 0.4727(3) 0.1939(2) 0.0704(9) Uani 1 1 d . . .
H15 H 1.5973 0.4886 0.2170 0.084 Uiso 1 1 calc R . .
C16 C 1.4569(5) 0.5007(3) 0.1141(2) 0.0728(10) Uani 1 1 d . . .
H16 H 1.5456 0.5358 0.0837 0.087 Uiso 1 1 calc R . .
C17 C 1.2969(5) 0.4769(3) 0.07959(17) 0.0604(8) Uani 1 1 d . . .
H17 H 1.2757 0.4938 0.0256 0.072 Uiso 1 1 calc R . .
C18 C 1.1662(4) 0.4270(2) 0.12690(15) 0.0454(6) Uani 1 1 d . . .
C19 C 1.0530(3) 0.3414(2) 0.26212(13) 0.0364(5) Uani 1 1 d . . .
H19 H 0.9488 0.3047 0.2290 0.044 Uiso 1 1 calc R B .
C20 C 1.0285(3) 0.4349(2) 0.31964(14) 0.0402(6) Uani 1 1 d . B .
H20A H 1.1349 0.4804 0.3457 0.048 Uiso 1 1 calc R A 1
H20B H 0.9759 0.4865 0.2902 0.048 Uiso 1 1 calc R A 1
C21 C 0.8423(7) 0.4574(4) 0.4186(3) 0.0435(11) Uani 0.579(3) 1 d P B 1
H21A H 0.9238 0.5287 0.4386 0.052 Uiso 0.579(3) 1 calc PR B 1
H21B H 0.7618 0.4772 0.3802 0.052 Uiso 0.579(3) 1 calc PR B 1
C22 C 0.7531(6) 0.3962(4) 0.4901(3) 0.0350(9) Uani 0.579(3) 1 d P B 1
O11 O 0.930(3) 0.379(2) 0.3751(12) 0.035(2) Uani 0.579(3) 1 d P B 1
O13 O 0.6707(4) 0.4513(3) 0.52706(19) 0.0478(9) Uani 0.579(3) 1 d P B 1
C21 C 0.7626(9) 0.3949(7) 0.3767(5) 0.0515(19) Uani 0.421(3) 1 d P B 2
C22 C 0.6742(9) 0.3437(7) 0.4514(4) 0.0481(17) Uani 0.421(3) 1 d P B 2
O11 O 0.908(4) 0.387(3) 0.3867(16) 0.032(3) Uani 0.421(3) 1 d P B 2
O13 O 0.5396(7) 0.3640(6) 0.4604(4) 0.089(2) Uani 0.421(3) 1 d P B 2
C23 C 1.1162(3) 0.1583(2) 0.26921(13) 0.0420(6) Uani 1 1 d . . .
H23A H 1.2115 0.1796 0.2366 0.050 Uiso 1 1 calc R B .
H23B H 1.0169 0.1262 0.2327 0.050 Uiso 1 1 calc R . .
C24 C 1.1389(3) 0.06783(19) 0.32956(13) 0.0333(5) Uani 1 1 d . B .
H172 H 0.816(3) 0.007(2) 0.5390(14) 0.056(8) Uiso 1 1 d D . .
H171 H 0.692(3) 0.024(2) 0.4750(14) 0.062(9) Uiso 1 1 d D . .
H181 H 0.467(3) 0.291(3) 0.657(2) 0.090(12) Uiso 1 1 d D . .
H182 H 0.581(5) 0.360(3) 0.6021(18) 0.119(17) Uiso 1 1 d D . .
H192 H 1.249(4) 0.305(3) 0.5459(12) 0.082(11) Uiso 1 1 d D . .
H191 H 1.239(4) 0.3941(16) 0.4897(19) 0.077(12) Uiso 1 1 d D . .

loop_
_atom_site_aniso_label
_atom_site_aniso_U_11
_atom_site_aniso_U_22
_atom_site_aniso_U_33
_atom_site_aniso_U_23
_atom_site_aniso_U_13
_atom_site_aniso_U_12
Ca1 0.0331(2) 0.0314(3) 0.0316(2) 0.00142(17) 0.01038(17) 0.00883(19)
Ca2 0.0309(2) 0.0268(2) 0.0366(2) 0.00332(17) 0.00949(18) 0.00866(18)
N1 0.0757(18) 0.0545(15) 0.0445(13) 0.0034(11) -0.0121(13) 0.0061(13)
N2 0.089(2) 0.0439(14) 0.0440(13) 0.0123(10) -0.0042(13) 0.0121(13)
O1 0.0660(15) 0.129(2) 0.0633(15) -0.0011(14) -0.0125(12) 0.0371(16)
O2 0.137(3) 0.138(3) 0.0498(14) 0.0205(15) -0.0260(15) 0.043(2)
O3 0.0316(8) 0.0350(9) 0.0275(7) -0.0032(6) 0.0015(6) 0.0032(7)
O4 0.0390(9) 0.0488(10) 0.0291(8) 0.0010(7) 0.0027(7) -0.0037(8)
O5 0.0418(10) 0.0426(10) 0.0363(9) 0.0014(7) -0.0002(7) -0.0058(8)
O6 0.0276(8) 0.0488(10) 0.0414(9) -0.0038(7) 0.0070(7) 0.0068(7)
O7 0.0377(10) 0.0566(12) 0.0586(11) 0.0042(9) 0.0187(9) 0.0088(9)
O8 0.0275(12) 0.184(3) 0.126(2) -0.006(2) 0.0199(13) 0.0193(16)
O9 0.138(2) 0.0712(16) 0.0443(12) 0.0036(11) -0.0159(13) -0.0016(16)
O10 0.0738(16) 0.102(2) 0.0684(15) 0.0196(13) -0.0001(12) 0.0390(15)
O12 0.0607(11) 0.0461(11) 0.0488(10) 0.0189(8) 0.0271(8) 0.0317(9)
O14 0.0433(9) 0.0311(8) 0.0302(7) 0.0062(6) 0.0085(6) 0.0144(7)
O15 0.0591(11) 0.0402(10) 0.0336(8) 0.0081(7) 0.0147(7) 0.0275(8)
O16 0.0538(10) 0.0396(10) 0.0371(8) 0.0031(7) 0.0115(7) 0.0245(8)
O17 0.0390(9) 0.0306(8) 0.0280(8) 0.0024(6) 0.0032(7) 0.0091(7)
O18 0.0469(12) 0.0558(13) 0.0880(16) 0.0139(11) 0.0299(11) 0.0231(10)
O19 0.0701(15) 0.0841(19) 0.0482(13) 0.0080(12) -0.0085(11) -0.0154(13)
O20 0.075(4) 0.112(5) 0.108(5) -0.021(4) -0.013(3) 0.050(4)
C1 0.0438(14) 0.0370(13) 0.0325(11) -0.0040(10) 0.0060(10) 0.0013(11)
C2 0.0482(16) 0.0643(19) 0.0479(15) -0.0086(13) 0.0140(12) 0.0145(14)
C3 0.065(2) 0.081(2) 0.076(2) -0.0109(18) 0.0310(17) 0.0181(18)
C4 0.102(3) 0.082(3) 0.062(2) 0.0012(18) 0.048(2) 0.023(2)
C5 0.109(3) 0.059(2) 0.0364(15) 0.0015(13) 0.0199(16) 0.0104(19)
C6 0.0640(18) 0.0409(15) 0.0357(13) 0.0003(11) 0.0058(12) 0.0029(13)
C7 0.0342(12) 0.0401(13) 0.0284(10) -0.0056(9) 0.0005(9) 0.0082(10)
C8 0.0367(13) 0.0434(14) 0.0349(12) -0.0095(10) 0.0043(10) 0.0034(10)
C9 0.0286(12) 0.0519(16) 0.0656(17) -0.0026(13) -0.0004(11) 0.0073(11)
C10 0.0364(14) 0.0494(16) 0.080(2) 0.0048(14) 0.0248(14) 0.0095(12)
C11 0.0379(13) 0.0392(13) 0.0308(11) 0.0013(10) 0.0051(9) -0.0021(10)
C12 0.0322(12) 0.0374(13) 0.0320(11) 0.0006(9) 0.0043(9) 0.0074(10)
C13 0.0448(14) 0.0336(13) 0.0372(12) 0.0060(10) 0.0135(10) 0.0117(11)
C14 0.0496(16) 0.0615(18) 0.0529(16) 0.0119(13) 0.0132(13) 0.0114(14)
C15 0.0497(17) 0.076(2) 0.086(2) 0.0120(18) 0.0252(16) 0.0134(16)
C16 0.085(3) 0.066(2) 0.071(2) 0.0131(17) 0.0499(19) 0.0149(19)
C17 0.092(2) 0.0480(17) 0.0445(15) 0.0099(12) 0.0351(15) 0.0174(16)
C18 0.0655(17) 0.0356(14) 0.0379(12) 0.0034(10) 0.0118(12) 0.0165(12)
C19 0.0421(13) 0.0350(13) 0.0341(11) 0.0091(9) 0.0069(10) 0.0126(10)
C20 0.0481(14) 0.0328(13) 0.0432(13) 0.0118(10) 0.0176(11) 0.0126(11)
C21 0.054(3) 0.032(2) 0.051(3) 0.009(2) 0.023(2) 0.018(2)
C22 0.037(2) 0.029(2) 0.039(2) -0.0002(18) 0.0060(19) 0.0090(19)
O11 0.044(5) 0.034(3) 0.040(5) 0.005(3) 0.034(3) 0.021(3)
O13 0.060(2) 0.0390(18) 0.0548(19) 0.0096(14) 0.0263(16) 0.0258(16)
C21 0.046(4) 0.058(5) 0.063(4) 0.029(4) 0.027(3) 0.029(4)
C22 0.046(4) 0.058(4) 0.049(4) 0.017(3) 0.016(3) 0.026(4)
O11 0.045(7) 0.033(4) 0.034(6) 0.011(4) 0.035(4) 0.026(3)
O13 0.063(4) 0.127(6) 0.107(5) 0.067(4) 0.043(3) 0.063(4)
C23 0.0606(16) 0.0416(14) 0.0317(11) 0.0048(10) 0.0108(11) 0.0253(12)
C24 0.0375(12) 0.0319(12) 0.0326(11) 0.0035(9) 0.0056(9) 0.0123(10)

loop_
_atom_type_symbol
_atom_type_description
_atom_type_scat_dispersion_real
_atom_type_scat_dispersion_imag
_atom_type_scat_source
C C 0.0033 0.0016 'International Tables Vol C Tables 4.2.6.8 and 6.1.1.4'
H H 0.0000 0.0000 'International Tables Vol C Tables 4.2.6.8 and 6.1.1.4'
N N 0.0061 0.0033 'International Tables Vol C Tables 4.2.6.8 and 6.1.1.4'
O O 0.0106 0.0060 'International Tables Vol C Tables 4.2.6.8 and 6.1.1.4'
Ca Ca 0.2262 0.3064 'International Tables Vol C Tables 4.2.6.8 and 6.1.1.4'

loop_
_geom_angle_atom_site_label_1
_geom_angle_atom_site_label_2
_geom_angle_atom_site_label_3
_geom_angle
_geom_angle_site_symmetry_1
_geom_angle_site_symmetry_3
_geom_angle_publ_flag
O4 Ca1 O18 89.35(7) . . ?
O4 Ca1 O7 155.47(7) . . ?
O18 Ca1 O7 114.23(7) . . ?
O4 Ca1 O17 85.99(6) . . ?
O18 Ca1 O17 138.29(7) . . ?
O7 Ca1 O17 72.01(6) . . ?
O4 Ca1 O6 129.21(6) . . ?
O18 Ca1 O6 78.71(7) . . ?
O7 Ca1 O6 65.74(6) . . ?
O17 Ca1 O6 133.62(6) . . ?
O4 Ca1 O16 84.59(6) . 2_756 ?
O18 Ca1 O16 143.29(7) . 2_756 ?
O7 Ca1 O16 80.21(6) . 2_756 ?
O17 Ca1 O16 77.43(5) . 2_756 ?
O6 Ca1 O16 77.43(6) . 2_756 ?
O4 Ca1 O12 113.16(6) . . ?
O18 Ca1 O12 73.73(7) . . ?
O7 Ca1 O12 70.06(6) . . ?
O17 Ca1 O12 70.29(5) . . ?
O6 Ca1 O12 110.32(6) . . ?
O16 Ca1 O12 141.29(5) 2_756 . ?
O4 Ca1 O3 63.52(5) . . ?
O18 Ca1 O3 74.40(6) . . ?
O7 Ca1 O3 127.32(6) . . ?
O17 Ca1 O3 136.98(5) . . ?
O6 Ca1 O3 65.72(5) . . ?
O16 Ca1 O3 70.51(5) 2_756 . ?
O12 Ca1 O3 147.99(5) . . ?
O4 Ca1 C10 155.61(7) . . ?
O18 Ca1 C10 111.04(8) . . ?
O7 Ca1 C10 19.36(7) . . ?
O17 Ca1 C10 87.09(7) . . ?
O6 Ca1 C10 47.90(7) . . ?
O16 Ca1 C10 71.08(7) 2_756 . ?
O12 Ca1 C10 86.25(7) . . ?
O3 Ca1 C10 108.00(7) . . ?
O4 Ca1 Ca2 118.98(4) . . ?
O18 Ca1 Ca2 112.87(6) . . ?
O7 Ca1 Ca2 47.05(5) . . ?
O17 Ca1 Ca2 39.46(4) . . ?
O6 Ca1 Ca2 111.07(4) . . ?
O16 Ca1 Ca2 101.61(4) 2_756 . ?
O12 Ca1 Ca2 39.73(4) . . ?
O3 Ca1 Ca2 171.81(4) . . ?
C10 Ca1 Ca2 66.37(6) . . ?
O15 Ca2 O12 161.96(6) . . ?
O15 Ca2 O17 89.22(6) . . ?
O12 Ca2 O17 73.16(6) . . ?
O15 Ca2 O19 82.66(9) . . ?
O12 Ca2 O19 111.04(9) . . ?
O17 Ca2 O19 128.04(7) . . ?
O15 Ca2 O11 125.6(3) . . ?
O12 Ca2 O11 68.3(3) . . ?
O17 Ca2 O11 134.8(4) . . ?
O19 Ca2 O11 88.3(6) . . ?
O15 Ca2 O5 83.96(6) . 2_656 ?
O12 Ca2 O5 88.17(7) . 2_656 ?
O17 Ca2 O5 76.75(5) . 2_656 ?
O19 Ca2 O5 151.43(7) . 2_656 ?
O11 Ca2 O5 79.2(6) . 2_656 ?
O15 Ca2 O11 132.6(4) . . ?
O12 Ca2 O11 61.3(4) . . ?
O17 Ca2 O11 129.3(6) . . ?
O19 Ca2 O11 90.2(8) . . ?
O11 Ca2 O11 7.1(6) . . ?
O5 Ca2 O11 80.5(8) 2_656 . ?
O15 Ca2 O14 64.33(5) . . ?
O12 Ca2 O14 128.77(5) . . ?
O17 Ca2 O14 142.37(5) . . ?
O19 Ca2 O14 77.09(7) . . ?
O11 Ca2 O14 61.3(3) . . ?
O5 Ca2 O14 74.37(5) 2_656 . ?
O11 Ca2 O14 68.4(4) . . ?
O15 Ca2 O7 110.09(6) . . ?
O12 Ca2 O7 66.86(6) . . ?
O17 Ca2 O7 66.61(5) . . ?
O19 Ca2 O7 68.51(7) . . ?
O11 Ca2 O7 115.9(4) . . ?
O5 Ca2 O7 140.03(6) 2_656 . ?
O11 Ca2 O7 110.5(6) . . ?
O14 Ca2 O7 145.60(5) . . ?
O15 Ca2 C22 157.84(17) . . ?
O12 Ca2 C22 21.70(13) . . ?
O17 Ca2 C22 86.07(13) . . ?
O19 Ca2 C22 117.01(18) . . ?
O11 Ca2 C22 50.4(4) . . ?
O5 Ca2 C22 73.88(17) 2_656 . ?
O11 Ca2 C22 43.9(5) . . ?
O14 Ca2 C22 108.15(12) . . ?
O7 Ca2 C22 87.82(14) . . ?
O15 Ca2 Ca1 123.18(4) . . ?
O12 Ca2 Ca1 42.73(4) . . ?
O17 Ca2 Ca1 39.84(4) . . ?
O19 Ca2 Ca1 107.74(6) . . ?
O11 Ca2 Ca1 110.8(3) . . ?
O5 Ca2 Ca1 100.71(4) 2_656 . ?
O11 Ca2 Ca1 103.7(4) . . ?
O14 Ca2 Ca1 171.05(4) . . ?
O7 Ca2 Ca1 39.92(4) . . ?
C22 Ca2 Ca1 63.02(11) . . ?
O1 N1 O2 122.7(3) . . ?
O1 N1 C6 119.4(2) . . ?
O2 N1 C6 117.8(3) . . ?
O10 N2 O9 123.4(3) . . ?
O10 N2 C18 118.9(2) . . ?
O9 N2 C18 117.7(3) . . ?
C11 O3 C7 113.59(16) . . ?
C11 O3 Ca1 110.44(11) . . ?
C7 O3 Ca1 113.97(12) . . ?
C12 O4 Ca1 125.51(14) . . ?
C12 O5 Ca2 135.81(15) . 2_656 ?
C9 O6 C8 116.88(19) . . ?
C9 O6 Ca1 114.39(14) . . ?
C8 O6 Ca1 117.41(13) . . ?
C10 O7 Ca1 120.77(16) . . ?
C10 O7 Ca2 145.98(16) . . ?
Ca1 O7 Ca2 93.03(7) . . ?
C22 O12 C22 43.6(3) . . ?
C22 O12 Ca2 122.2(2) . . ?
C22 O12 Ca2 116.4(3) . . ?
C22 O12 Ca1 133.2(2) . . ?
C22 O12 Ca1 138.8(3) . . ?
Ca2 O12 Ca1 97.54(6) . . ?
C23 O14 C19 114.31(16) . . ?
C23 O14 Ca2 113.27(12) . . ?
C19 O14 Ca2 117.85(12) . . ?
C24 O15 Ca2 126.78(13) . . ?
C24 O16 Ca1 132.71(14) . 2_756 ?
Ca2 O17 Ca1 100.70(6) . . ?
C2 C1 C6 116.4(2) . . ?
C2 C1 C7 117.8(2) . . ?
C6 C1 C7 125.6(2) . . ?
C3 C2 C1 122.1(3) . . ?
C4 C3 C2 120.4(3) . . ?
C5 C4 C3 119.4(3) . . ?
C4 C5 C6 120.4(3) . . ?
C5 C6 C1 121.3(3) . . ?
C5 C6 N1 116.5(3) . . ?
C1 C6 N1 122.3(2) . . ?
O3 C7 C8 104.72(18) . . ?
O3 C7 C1 111.46(18) . . ?
C8 C7 C1 108.05(18) . . ?
O6 C8 C7 111.39(18) . . ?
O6 C9 C10 107.6(2) . . ?
O7 C10 O8 126.4(3) . . ?
O7 C10 C9 119.1(2) . . ?
O8 C10 C9 114.4(3) . . ?
O7 C10 Ca1 39.87(12) . . ?
O8 C10 Ca1 165.1(3) . . ?
C9 C10 Ca1 79.56(14) . . ?
O3 C11 C12 110.03(18) . . ?
O5 C12 O4 126.4(2) . . ?
O5 C12 C11 116.5(2) . . ?
O4 C12 C11 117.1(2) . . ?
C14 C13 C18 116.1(2) . . ?
C14 C13 C19 118.4(2) . . ?
C18 C13 C19 125.5(2) . . ?
C15 C14 C13 122.1(3) . . ?
C14 C15 C16 119.6(3) . . ?
C17 C16 C15 120.5(3) . . ?
C16 C17 C18 118.7(3) . . ?
C13 C18 C17 123.0(3) . . ?
C13 C18 N2 120.9(2) . . ?
C17 C18 N2 116.1(2) . . ?
O14 C19 C20 106.23(17) . . ?
O14 C19 C13 111.18(18) . . ?
C20 C19 C13 108.40(19) . . ?
O11 C20 C19 105.8(9) . . ?
O11 C20 O11 8.3(17) . . ?
C19 C20 O11 113.6(11) . . ?
C22 C21 O11 110.8(8) . . ?
O13 C22 O12 126.2(4) . . ?
O13 C22 C21 115.3(4) . . ?
O12 C22 C21 118.2(3) . . ?
C20 O11 C21 112.5(15) . . ?
C20 O11 Ca2 126.6(10) . . ?
C21 O11 Ca2 116.3(9) . . ?
O11 C21 C22 106.6(13) . . ?
O13 C22 O12 127.3(6) . . ?
O13 C22 C21 116.0(6) . . ?
O12 C22 C21 116.4(5) . . ?
O13 C22 Ca2 161.6(6) . . ?
O12 C22 Ca2 41.9(2) . . ?
C21 C22 Ca2 78.4(3) . . ?
C21 O11 C20 118(2) . . ?
C21 O11 Ca2 119.5(18) . . ?
C20 O11 Ca2 112.1(10) . . ?
O14 C23 C24 109.60(17) . . ?
O16 C24 O15 125.9(2) . . ?
O16 C24 C23 117.35(19) . . ?
O15 C24 C23 116.78(18) . . ?

loop_
_geom_bond_atom_site_label_1
_geom_bond_atom_site_label_2
_geom_bond_distance
_geom_bond_site_symmetry_2
_geom_bond_publ_flag
Ca1 O4 2.3589(17) . ?
Ca1 O18 2.3706(19) . ?
Ca1 O7 2.3822(18) . ?
Ca1 O17 2.4167(15) . ?
Ca1 O6 2.4315(16) . ?
Ca1 O16 2.5053(16) 2_756 ?
Ca1 O12 2.5372(17) . ?
Ca1 O3 2.6197(15) . ?
Ca1 C10 3.193(3) . ?
Ca1 Ca2 3.7069(7) . ?
Ca2 O15 2.3328(15) . ?
Ca2 O12 2.3901(16) . ?
Ca2 O17 2.3977(16) . ?
Ca2 O19 2.404(2) . ?
Ca2 O11 2.41(2) . ?
Ca2 O5 2.4444(16) 2_656 ?
Ca2 O11 2.47(3) . ?
Ca2 O14 2.5664(15) . ?
Ca2 O7 2.717(2) . ?
Ca2 C22 3.205(6) . ?
N1 O1 1.209(3) . ?
N1 O2 1.218(3) . ?
N1 C6 1.476(4) . ?
N2 O10 1.223(3) . ?
N2 O9 1.233(3) . ?
N2 C18 1.466(4) . ?
O3 C11 1.429(3) . ?
O3 C7 1.434(3) . ?
O4 C12 1.264(3) . ?
O5 C12 1.240(3) . ?
O5 Ca2 2.4444(16) 2_656 ?
O6 C9 1.420(3) . ?
O6 C8 1.430(3) . ?
O7 C10 1.232(4) . ?
O8 C10 1.243(3) . ?
O12 C22 1.275(4) . ?
O12 C22 1.323(7) . ?
O14 C23 1.425(3) . ?
O14 C19 1.429(3) . ?
O15 C24 1.266(3) . ?
O16 C24 1.240(3) . ?
O16 Ca1 2.5053(16) 2_756 ?
C1 C2 1.389(4) . ?
C1 C6 1.404(3) . ?
C1 C7 1.529(3) . ?
C2 C3 1.383(4) . ?
C3 C4 1.377(5) . ?
C4 C5 1.368(5) . ?
C5 C6 1.398(4) . ?
C7 C8 1.526(3) . ?
C9 C10 1.537(4) . ?
C11 C12 1.521(3) . ?
C13 C14 1.387(4) . ?
C13 C18 1.391(3) . ?
C13 C19 1.529(3) . ?
C14 C15 1.384(4) . ?
C15 C16 1.385(5) . ?
C16 C17 1.366(5) . ?
C17 C18 1.391(4) . ?
C19 C20 1.518(3) . ?
C20 O11 1.334(18) . ?
C20 O11 1.56(2) . ?
C21 C22 1.527(6) . ?
C21 O11 1.536(14) . ?
C22 O13 1.254(5) . ?
C21 O11 1.24(3) . ?
C21 C22 1.529(9) . ?
C22 O13 1.232(8) . ?
C23 C24 1.525(3) . ?
